data_7150607
loop_
_publ_author_name
'Rahanyan, Nelli'
'Linden, Anthony'
'Baldridge, Kim K.'
'Siegel, Jay S.'

_publ_section_title
;
 Diels--Alder reactions of 3,6-disubstituted 1,2,4,5-tetrazines.
 Synthesis and X-ray crystal structures of diazafluoranthene
 derivatives
;
_journal_issue 10
_journal_name_full 'Organic &amp; Biomolecular Chemistry'
_journal_page_first 2082
_journal_page_last 2092
_journal_paper_doi 10.1039/b820551e
_journal_volume 7
_journal_year 2009
_chemical_formula_moiety 'C24 H16 N2 S2'
_chemical_formula_sum 'C24 H16 N2 S2'
_chemical_formula_weight 396.52
_chemical_name_systematic
;
?
;
_space_group_IT_number 15
_symmetry_cell_setting monoclinic
_symmetry_Int_Tables_number 15
_symmetry_space_group_name_Hall '-C 2yc'
_symmetry_space_group_name_H-M 'C 1 2/c 1'
_atom_sites_solution_hydrogens geom
_atom_sites_solution_primary direct
_atom_sites_solution_secondary difmap
_audit_creation_date 07-05-07
_audit_creation_method SHELXL-97
_cell_angle_alpha 90.00
_cell_angle_beta 102.1223(15)
_cell_angle_gamma 90.00
_cell_formula_units_Z 4
_cell_length_a 8.8710(2)
_cell_length_b 10.0494(2)
_cell_length_c 21.2597(5)
_cell_measurement_reflns_used 20788
_cell_measurement_temperature 160(1)
_cell_measurement_theta_max 27.5
_cell_measurement_theta_min 2.0
_cell_volume 1853.00(7)
_computing_cell_refinement 'DENZO-SMN (Otwinowski & Minor, 1997)'
_computing_data_collection 'COLLECT (Nonius, 2000)'
_computing_data_reduction 'DENZO-SMN and SCALEPACK (Otwinowski & Minor, 1997)'
_computing_molecular_graphics 'ORTEPII (Johnson, 1976)'
_computing_publication_material 'SHELXL97 and PLATON (Spek, 2006)'
_computing_structure_refinement 'SHELXL97 (Sheldrick, 1997)'
_computing_structure_solution 'SIR92 (Altomare et al., 1994)'
_diffrn_ambient_temperature 160(1)
_diffrn_detector '65 mm CCD camera on \k goniostat'
_diffrn_detector_area_resol_mean 9
_diffrn_measured_fraction_theta_full 0.992
_diffrn_measured_fraction_theta_max 0.992
_diffrn_measurement_device_type 'Nonius KappaCCD area-detector diffractometer'
_diffrn_measurement_method '\f and \w scans with \k offsets'
_diffrn_radiation_monochromator 'horizontally mounted graphite crystal'
_diffrn_radiation_source 'Nonius FR590 sealed tube generator'
_diffrn_radiation_type 'Mo K\a'
_diffrn_radiation_wavelength 0.71073
_diffrn_reflns_av_R_equivalents 0.0741
_diffrn_reflns_av_sigmaI/netI 0.0389
_diffrn_reflns_limit_h_max 11
_diffrn_reflns_limit_h_min -11
_diffrn_reflns_limit_k_max 12
_diffrn_reflns_limit_k_min -12
_diffrn_reflns_limit_l_max 27
_diffrn_reflns_limit_l_min -27
_diffrn_reflns_number 16306
_diffrn_reflns_theta_full 27.45
_diffrn_reflns_theta_max 27.45
_diffrn_reflns_theta_min 3.10
_diffrn_standards_decay_% 0
_diffrn_standards_number 0
_exptl_absorpt_coefficient_mu 0.300
_exptl_absorpt_correction_T_max 0.969
_exptl_absorpt_correction_T_min 0.843
_exptl_absorpt_correction_type multi-scan
_exptl_absorpt_process_details '(Blessing, 1995)'
_exptl_crystal_colour orange
_exptl_crystal_density_diffrn 1.421
_exptl_crystal_density_method 'not measured'
_exptl_crystal_description tablet
_exptl_crystal_F_000 824
_exptl_crystal_size_max 0.30
_exptl_crystal_size_mid 0.23
_exptl_crystal_size_min 0.13
_refine_diff_density_max 0.336
_refine_diff_density_min -0.371
_refine_diff_density_rms 0.069
_refine_ls_extinction_method none
_refine_ls_goodness_of_fit_ref 1.088
_refine_ls_hydrogen_treatment constr
_refine_ls_matrix_type full
_refine_ls_number_parameters 166
_refine_ls_number_reflns 2108
_refine_ls_number_restraints 74
_refine_ls_restrained_S_all 1.090
_refine_ls_R_factor_all 0.0741
_refine_ls_R_factor_gt 0.0552
_refine_ls_shift/su_max 0.001
_refine_ls_shift/su_mean 0.000
_refine_ls_structure_factor_coef Fsqd
_refine_ls_weighting_details 'w=1/[\s^2^(Fo^2^)+(0.0765P)^2^+2.6024P] where P=(Fo^2^+2Fc^2^)/3'
_refine_ls_weighting_scheme calc
_refine_ls_wR_factor_gt 0.1367
_refine_ls_wR_factor_ref 0.1484
_reflns_number_gt 1655
_reflns_number_total 2108
_reflns_threshold_expression 'I > 2\s(I)'
_cod_data_source_file b820551e.txt
_cod_data_source_block SG0715
_cod_database_code 7150607

loop_
_symmetry_equiv_pos_as_xyz
'x, y, z'
'-x, y, -z+1/2'
'x+1/2, y+1/2, z'
'-x+1/2, y+1/2, -z+1/2'
'-x, -y, -z'
'x, -y, z-1/2'
'-x+1/2, -y+1/2, -z'
'x+1/2, -y+1/2, z-1/2'

loop_
_atom_site_label
_atom_site_type_symbol
_atom_site_fract_x
_atom_site_fract_y
_atom_site_fract_z
_atom_site_U_iso_or_equiv
_atom_site_adp_type
_atom_site_occupancy
_atom_site_symmetry_multiplicity
_atom_site_calc_flag
_atom_site_refinement_flags
_atom_site_disorder_assembly
_atom_site_disorder_group
N1 N 0.5145(2) 0.36115(16) 0.22063(8) 0.0218(4) Uani 1 1 d . . .
C2 C 0.5377(2) 0.24620(19) 0.19160(9) 0.0173(4) Uani 1 1 d . A .
C3 C 0.5298(2) 0.12280(19) 0.22159(9) 0.0161(4) Uani 1 1 d . . .
C4 C 0.5605(2) -0.01597(19) 0.20554(9) 0.0162(4) Uani 1 1 d . . .
C5 C 0.6383(2) -0.0789(2) 0.16349(9) 0.0186(4) Uani 1 1 d . . .
C6 C 0.6404(2) -0.2210(2) 0.16485(10) 0.0207(5) Uani 1 1 d . . .
H6 H 0.6919 -0.2659 0.1361 0.025 Uiso 1 1 calc R . .
C7 C 0.5731(2) -0.2966(2) 0.20487(10) 0.0217(5) Uani 1 1 d . . .
H7 H 0.5753 -0.3909 0.2024 0.026 Uiso 1 1 calc R . .
C8 C 0.5000 -0.2334(3) 0.2500 0.0191(6) Uani 1 2 d S . .
C9 C 0.5000 -0.0942(3) 0.2500 0.0161(6) Uani 1 2 d S . .
C10 C 0.5549(2) 0.26550(19) 0.12506(10) 0.0215(5) Uani 1 1 d D . .
S11 S 0.66770(16) 0.38731(11) 0.10396(6) 0.0350(3) Uani 0.767(3) 1 d PDU A 1
C12 C 0.6068(5) 0.3526(5) 0.02352(17) 0.0386(9) Uani 0.767(3) 1 d PDU A 1
H12 H 0.6428 0.3975 -0.0098 0.046 Uiso 0.767(3) 1 calc PR A 1
C13 C 0.5012(5) 0.2533(4) 0.01339(18) 0.0347(8) Uani 0.767(3) 1 d PDU A 1
H13 H 0.4543 0.2206 -0.0280 0.042 Uiso 0.767(3) 1 calc PR A 1
C14 C 0.4677(12) 0.2028(11) 0.0723(3) 0.0272(12) Uani 0.767(3) 1 d PDU A 1
H14 H 0.3946 0.1347 0.0745 0.033 Uiso 0.767(3) 1 calc PR A 1
S11A S 0.4451(10) 0.1965(10) 0.0590(3) 0.0319(12) Uani 0.233(3) 1 d PDU A 2
C12A C 0.5329(16) 0.2885(14) 0.0087(4) 0.0352(18) Uani 0.233(3) 1 d PDU A 2
H12A H 0.5039 0.2862 -0.0369 0.042 Uiso 0.233(3) 1 calc PR A 2
C13A C 0.6486(16) 0.3646(15) 0.0421(5) 0.0364(16) Uani 0.233(3) 1 d PDU A 2
H13A H 0.7138 0.4186 0.0226 0.044 Uiso 0.233(3) 1 calc PR A 2
C14A C 0.661(2) 0.3544(18) 0.1107(6) 0.038(2) Uani 0.233(3) 1 d PDU A 2
H14A H 0.7336 0.4023 0.1418 0.046 Uiso 0.233(3) 1 calc PR A 2
C15 C 0.7256(3) -0.0100(2) 0.11927(11) 0.0250(5) Uani 1 1 d . . .
H151 H 0.6566 0.0055 0.0775 0.037 Uiso 1 1 calc R . .
H152 H 0.8121 -0.0660 0.1134 0.037 Uiso 1 1 calc R . .
H153 H 0.7650 0.0754 0.1381 0.037 Uiso 1 1 calc R . .

loop_
_atom_site_aniso_label
_atom_site_aniso_U_11
_atom_site_aniso_U_22
_atom_site_aniso_U_33
_atom_site_aniso_U_23
_atom_site_aniso_U_13
_atom_site_aniso_U_12
N1 0.0349(10) 0.0122(8) 0.0185(9) 0.0008(7) 0.0058(7) -0.0002(7)
C2 0.0214(9) 0.0118(9) 0.0180(10) 0.0000(7) 0.0026(8) 0.0002(7)
C3 0.0185(9) 0.0129(9) 0.0159(9) 0.0002(7) 0.0016(7) 0.0002(7)
C4 0.0189(9) 0.0127(9) 0.0164(9) -0.0005(7) 0.0024(7) 0.0005(7)
C5 0.0218(10) 0.0167(10) 0.0166(9) 0.0004(8) 0.0020(8) 0.0029(8)
C6 0.0247(10) 0.0165(10) 0.0206(10) -0.0041(8) 0.0043(8) 0.0053(8)
C7 0.0268(11) 0.0129(10) 0.0238(11) -0.0039(8) 0.0016(8) 0.0023(8)
C8 0.0231(14) 0.0110(13) 0.0215(14) 0.000 0.0010(11) 0.000
C9 0.0200(13) 0.0117(13) 0.0157(13) 0.000 0.0013(11) 0.000
C10 0.0293(11) 0.0148(10) 0.0215(11) 0.0035(8) 0.0078(9) 0.0052(8)
S11 0.0499(6) 0.0275(6) 0.0331(5) 0.0076(4) 0.0215(4) -0.0082(4)
C12 0.060(2) 0.0376(18) 0.0224(16) 0.0103(16) 0.0189(16) 0.0062(17)
C13 0.0520(19) 0.0344(19) 0.0172(14) 0.0039(13) 0.0063(13) 0.0112(14)
C14 0.041(3) 0.0277(19) 0.013(3) -0.001(2) 0.007(2) 0.0058(18)
S11A 0.040(2) 0.0375(18) 0.016(2) -0.0062(18) 0.0016(18) 0.0074(16)
C12A 0.053(3) 0.035(3) 0.019(3) 0.008(3) 0.013(3) 0.006(3)
C13A 0.053(3) 0.035(3) 0.025(3) 0.009(3) 0.018(3) 0.000(3)
C14A 0.054(4) 0.034(4) 0.030(4) 0.012(3) 0.017(3) -0.004(3)
C15 0.0301(11) 0.0217(11) 0.0263(11) 0.0031(9) 0.0134(9) 0.0068(9)

loop_
_atom_type_symbol
_atom_type_description
_atom_type_number_in_cell
_atom_type_scat_dispersion_real
_atom_type_scat_dispersion_imag
_atom_type_scat_source
C C 96 0.0033 0.0016
; International Tables for Crystallography (1992).
Vol. C, Tables 4.2.6.8 and 6.1.1.4
;
H H 64 0.0000 0.0000
; International Tables for Crystallography (1992).
Vol. C, Tables 4.2.6.8 and 6.1.1.4
;
N N 8 0.0061 0.0033
; International Tables for Crystallography (1992).
Vol. C, Tables 4.2.6.8 and 6.1.1.4
;
S S 8 0.1246 0.1234
; International Tables for Crystallography (1992).
Vol. C, Tables 4.2.6.8 and 6.1.1.4
;

loop_
_geom_angle_atom_site_label_1
_geom_angle_atom_site_label_2
_geom_angle_atom_site_label_3
_geom_angle
_geom_angle_site_symmetry_1
_geom_angle_site_symmetry_3
_geom_angle_publ_flag
N1 N1 C2 120.67(11) 2_655 . ?
N1 C2 C3 121.57(18) . . ?
N1 C2 C10 112.68(17) . . ?
C3 C2 C10 125.46(18) . . ?
C2 C3 C3 116.77(12) . 2_655 ?
C2 C3 C4 134.57(18) . . ?
C3 C3 C4 108.50(11) 2_655 . ?
C5 C4 C9 118.96(18) . . ?
C5 C4 C3 136.02(18) . . ?
C9 C4 C3 104.83(17) . . ?
C4 C5 C6 116.62(18) . . ?
C4 C5 C15 125.54(18) . . ?
C6 C5 C15 117.78(18) . . ?
C7 C6 C5 124.21(19) . . ?
C7 C6 H6 117.9 . . ?
C5 C6 H6 117.9 . . ?
C6 C7 C8 119.6(2) . . ?
C6 C7 H7 120.2 . . ?
C8 C7 H7 120.2 . . ?
C9 C8 C7 116.66(13) . . ?
C7 C8 C7 126.7(3) 2_655 . ?
C8 C9 C4 123.65(12) . . ?
C4 C9 C4 112.7(2) 2_655 . ?
C14 C10 C2 124.8(4) . . ?
C14A C10 C2 120.9(6) . . ?
C14A C10 S11A 112.6(4) . . ?
C2 C10 S11A 126.3(3) . . ?
C14 C10 S11 112.1(4) . . ?
C2 C10 S11 122.40(15) . . ?
C10 S11 C12 92.11(17) . . ?
C13 C12 S11 111.7(3) . . ?
C13 C12 H12 124.1 . . ?
S11 C12 H12 124.1 . . ?
C12 C13 C14 112.6(4) . . ?
C12 C13 H13 123.7 . . ?
C14 C13 H13 123.7 . . ?
C10 C14 C13 111.4(6) . . ?
C10 C14 H14 124.3 . . ?
C13 C14 H14 124.3 . . ?
C10 S11A C12A 92.2(3) . . ?
C13A C12A S11A 111.7(5) . . ?
C13A C12A H12A 124.1 . . ?
S11A C12A H12A 124.1 . . ?
C12A C13A C14A 112.3(6) . . ?
C12A C13A H13A 123.8 . . ?
C14A C13A H13A 123.8 . . ?
C10 C14A C13A 111.0(7) . . ?
C10 C14A H14A 124.5 . . ?
C13A C14A H14A 124.5 . . ?
C5 C15 H151 109.5 . . ?
C5 C15 H152 109.5 . . ?
H151 C15 H152 109.5 . . ?
C5 C15 H153 109.5 . . ?
H151 C15 H153 109.5 . . ?
H152 C15 H153 109.5 . . ?

loop_
_geom_bond_atom_site_label_1
_geom_bond_atom_site_label_2
_geom_bond_distance
_geom_bond_site_symmetry_2
_geom_bond_publ_flag
N1 N1 1.327(3) 2_655 ?
N1 C2 1.346(3) . ?
C2 C3 1.403(3) . ?
C2 C10 1.467(3) . ?
C3 C3 1.417(4) 2_655 ?
C3 C4 1.475(3) . ?
C4 C5 1.391(3) . ?
C4 C9 1.419(2) . ?
C5 C6 1.428(3) . ?
C5 C15 1.507(3) . ?
C6 C7 1.368(3) . ?
C6 H6 0.9500 . ?
C7 C8 1.416(2) . ?
C7 H7 0.9500 . ?
C8 C9 1.399(4) . ?
C10 C14 1.374(7) . ?
C10 C14A 1.381(8) . ?
C10 S11A 1.682(4) . ?
C10 S11 1.700(2) . ?
S11 C12 1.717(4) . ?
C12 C13 1.355(6) . ?
C12 H12 0.9500 . ?
C13 C14 1.439(9) . ?
C13 H13 0.9500 . ?
C14 H14 0.9500 . ?
S11A C12A 1.718(6) . ?
C12A C13A 1.356(7) . ?
C12A H12A 0.9500 . ?
C13A C14A 1.441(10) . ?
C13A H13A 0.9500 . ?
C14A H14A 0.9500 . ?
C15 H151 0.9800 . ?
C15 H152 0.9800 . ?
C15 H153 0.9800 . ?

loop_
_geom_torsion_atom_site_label_1
_geom_torsion_atom_site_label_2
_geom_torsion_atom_site_label_3
_geom_torsion_atom_site_label_4
_geom_torsion
_geom_torsion_site_symmetry_1
_geom_torsion_site_symmetry_2
_geom_torsion_site_symmetry_3
_geom_torsion_site_symmetry_4
_geom_torsion_publ_flag
N1 N1 C2 C3 0.9(4) 2_655 . . . ?
N1 N1 C2 C10 175.1(2) 2_655 . . . ?
N1 C2 C3 C3 10.8(3) . . . 2_655 ?
C10 C2 C3 C3 -162.6(2) . . . 2_655 ?
N1 C2 C3 C4 -174.3(2) . . . . ?
C10 C2 C3 C4 12.3(4) . . . . ?
C2 C3 C4 C5 16.8(4) . . . . ?
C3 C3 C4 C5 -168.0(2) 2_655 . . . ?
C2 C3 C4 C9 -168.5(2) . . . . ?
C3 C3 C4 C9 6.7(2) 2_655 . . . ?
C9 C4 C5 C6 5.0(3) . . . . ?
C3 C4 C5 C6 179.1(2) . . . . ?
C9 C4 C5 C15 -172.08(17) . . . . ?
C3 C4 C5 C15 2.0(4) . . . . ?
C4 C5 C6 C7 -0.7(3) . . . . ?
C15 C5 C6 C7 176.6(2) . . . . ?
C5 C6 C7 C8 -2.3(3) . . . . ?
C6 C7 C8 C9 0.8(2) . . . . ?
C6 C7 C8 C7 -179.2(2) . . . 2_655 ?
C7 C8 C9 C4 3.66(13) 2_655 . . 2_655 ?
C7 C8 C9 C4 -176.34(13) . . . 2_655 ?
C7 C8 C9 C4 -176.34(13) 2_655 . . . ?
C7 C8 C9 C4 3.66(13) . . . . ?
C5 C4 C9 C8 -6.7(2) . . . . ?
C3 C4 C9 C8 177.53(9) . . . . ?
C5 C4 C9 C4 173.3(2) . . . 2_655 ?
C3 C4 C9 C4 -2.47(9) . . . 2_655 ?
N1 C2 C10 C14 -125.0(7) . . . . ?
C3 C2 C10 C14 48.9(7) . . . . ?
N1 C2 C10 C14A 53.2(12) . . . . ?
C3 C2 C10 C14A -132.9(12) . . . . ?
N1 C2 C10 S11A -121.8(5) . . . . ?
C3 C2 C10 S11A 52.1(6) . . . . ?
N1 C2 C10 S11 45.2(2) . . . . ?
C3 C2 C10 S11 -140.91(19) . . . . ?
C14 C10 S11 C12 -2.4(6) . . . . ?
C2 C10 S11 C12 -173.7(2) . . . . ?
C10 S11 C12 C13 1.4(4) . . . . ?
S11 C12 C13 C14 -0.1(8) . . . . ?
C2 C10 C14 C13 173.8(5) . . . . ?
S11 C10 C14 C13 2.7(10) . . . . ?
C12 C13 C14 C10 -1.7(11) . . . . ?
C14A C10 S11A C12A -2.0(14) . . . . ?
C2 C10 S11A C12A 173.3(6) . . . . ?
C10 S11A C12A C13A 3.1(15) . . . . ?
S11A C12A C13A C14A -3(2) . . . . ?
C2 C10 C14A C13A -175.2(11) . . . . ?
S11A C10 C14A C13A 0(2) . . . . ?
C12A C13A C14A C10 2(2) . . . . ?
